data_2208003
loop_
_publ_author_name
'Hong-Xing Wang'
'Hong-Fei Wu'
'Ren-Qing Gao'
'Feng-Ying Geng'
'Ying-Jie Li'

_publ_section_title
Chloro(2-{[<i>N</i>-(4-methoxybenzyl)methylamino]methyl}ferrocene-\k^2^<i>N</i>,<i>C</i>^1^)(triphenylphosphine-\k<i>P</i>)palladium(II)
_journal_coeditor_code CI6736
_journal_issue 2
_journal_name_full 'Acta Crystallographica Section E'
_journal_page_first m190
_journal_page_last m191
_journal_paper_doi 10.1107/S1600536805042844
_journal_volume 62
_journal_year 2006
_chemical_formula_iupac '[Fe Pd (C5 H5) (C15 H17 N O) Cl (C18 H15 P)]'
_chemical_formula_moiety 'C38 H37 Cl Fe N O P Pd'
_chemical_formula_sum 'C38 H37 Cl Fe N O P Pd'
_chemical_formula_weight 752.36
_chemical_melting_point 489
_chemical_name_systematic
;
Chloro(2-{[N-(4-methoxybenzyl)methylamino]methyl}ferrocene-\k^2^N,C^1^)
(triphenylphosphine-\kP)palladium(II)
;
_space_group_IT_number 14
_symmetry_cell_setting monoclinic
_symmetry_space_group_name_Hall '-P 2ybc'
_symmetry_space_group_name_H-M 'P 1 21/c 1'
_atom_sites_solution_hydrogens geom
_atom_sites_solution_primary direct
_atom_sites_solution_secondary difmap
_audit_creation_method SHELXL-97
_cell_angle_alpha 90.00
_cell_angle_beta 106.128(2)
_cell_angle_gamma 90.00
_cell_formula_units_Z 4
_cell_length_a 17.6945(19)
_cell_length_b 16.1753(17)
_cell_length_c 12.1585(13)
_cell_measurement_reflns_used 6333
_cell_measurement_temperature 294(2)
_cell_measurement_theta_max 26.26
_cell_measurement_theta_min 2.40
_cell_volume 3343.0(6)
_computing_cell_refinement 'SAINT (Bruker, 2003)'
_computing_data_collection 'SMART (Bruker, 2003)'
_computing_data_reduction SAINT
_computing_molecular_graphics 'SHELXTL (Bruker, 1998)'
_computing_publication_material SHELXTL
_computing_structure_refinement 'SHELXL97 (Sheldrick, 1997)'
_computing_structure_solution 'SHELXS97 (Sheldrick, 1997)'
_diffrn_ambient_temperature 294(2)
_diffrn_measured_fraction_theta_full 0.994
_diffrn_measured_fraction_theta_max 0.994
_diffrn_measurement_device_type 'Bruker APEX-II CCD area-detector'
_diffrn_measurement_method '\f and \w'
_diffrn_radiation_monochromator graphite
_diffrn_radiation_source 'fine-focus sealed tube'
_diffrn_radiation_type MoK\a
_diffrn_radiation_wavelength 0.71073
_diffrn_reflns_av_R_equivalents 0.0360
_diffrn_reflns_av_sigmaI/netI 0.0444
_diffrn_reflns_limit_h_max 20
_diffrn_reflns_limit_h_min -22
_diffrn_reflns_limit_k_max 20
_diffrn_reflns_limit_k_min -9
_diffrn_reflns_limit_l_max 15
_diffrn_reflns_limit_l_min -14
_diffrn_reflns_number 18615
_diffrn_reflns_theta_full 26.42
_diffrn_reflns_theta_max 26.42
_diffrn_reflns_theta_min 1.74
_diffrn_standards_number 0
_exptl_absorpt_coefficient_mu 1.131
_exptl_absorpt_correction_T_max 0.798
_exptl_absorpt_correction_T_min 0.670
_exptl_absorpt_correction_type multi-scan
_exptl_absorpt_process_details '(SADABS; Sheldrick, 1996)'
_exptl_crystal_colour red
_exptl_crystal_density_diffrn 1.495
_exptl_crystal_density_method 'not measured'
_exptl_crystal_description Prism
_exptl_crystal_F_000 1536
_exptl_crystal_size_max 0.30
_exptl_crystal_size_mid 0.26
_exptl_crystal_size_min 0.20
_refine_diff_density_max 0.370
_refine_diff_density_min -0.483
_refine_ls_extinction_method none
_refine_ls_goodness_of_fit_ref 1.024
_refine_ls_hydrogen_treatment constr
_refine_ls_matrix_type full
_refine_ls_number_parameters 399
_refine_ls_number_reflns 6828
_refine_ls_number_restraints 12
_refine_ls_restrained_S_all 1.035
_refine_ls_R_factor_all 0.0548
_refine_ls_R_factor_gt 0.0316
_refine_ls_shift/su_max 0.001
_refine_ls_shift/su_mean 0.000
_refine_ls_structure_factor_coef Fsqd
_refine_ls_weighting_details 'calc w=1/[\s^2^(Fo^2^)+(0.0342P)^2^+0.4688P] where P=(Fo^2^+2Fc^2^)/3'
_refine_ls_weighting_scheme calc
_refine_ls_wR_factor_gt 0.0671
_refine_ls_wR_factor_ref 0.0762
_reflns_number_gt 5059
_reflns_number_total 6828
_reflns_threshold_expression I>2\s(I)
_cod_data_source_file ci6736.cif
_cod_data_source_block I
_cod_original_sg_symbol_H-M 'P 21/c'
_cod_database_code 2208003
_cod_database_fobs_code 2208003

loop_
_symmetry_equiv_pos_as_xyz
'x, y, z'
'-x, y+1/2, -z+1/2'
'-x, -y, -z'
'x, -y-1/2, z-1/2'

loop_
_atom_site_label
_atom_site_fract_x
_atom_site_fract_y
_atom_site_fract_z
_atom_site_U_iso_or_equiv
_atom_site_adp_type
_atom_site_calc_flag
_atom_site_refinement_flags
_atom_site_occupancy
_atom_site_type_symbol
Pd1 0.299649(12) 0.487131(13) 0.769724(17) 0.03035(7) Uani d . 1 Pd
Fe1 0.16211(3) 0.62749(3) 0.85745(3) 0.03772(11) Uani d . 1 Fe
P1 0.21637(4) 0.39615(4) 0.66307(6) 0.03324(17) Uani d . 1 P
Cl1 0.40515(4) 0.39060(5) 0.83126(7) 0.0496(2) Uani d . 1 Cl
O1 0.45485(16) 0.65863(16) 0.3716(2) 0.0719(7) Uani d . 1 O
N1 0.37467(13) 0.58981(14) 0.85107(18) 0.0357(5) Uani d . 1 N
C1 0.1782(3) 0.5588(3) 1.0039(3) 0.0678(11) Uani d . 1 C
H1 0.2070 0.5102 1.0217 0.081 Uiso calc R 1 H
C2 0.0970(2) 0.5647(2) 0.9449(3) 0.0659(10) Uani d . 1 C
H2 0.0633 0.5210 0.9159 0.079 Uiso calc R 1 H
C3 0.0770(2) 0.6494(2) 0.9383(3) 0.0595(10) Uani d . 1 C
H3 0.0272 0.6712 0.9053 0.071 Uiso calc R 1 H
C4 0.1448(2) 0.6950(2) 0.9900(3) 0.0608(10) Uani d . 1 C
H4 0.1481 0.7523 0.9962 0.073 Uiso calc R 1 H
C5 0.2074(2) 0.6391(3) 1.0309(3) 0.0657(11) Uani d . 1 C
H5 0.2590 0.6530 1.0690 0.079 Uiso calc R 1 H
C6 0.21614(16) 0.57374(17) 0.7409(2) 0.0326(6) Uani d . 1 C
C7 0.13347(17) 0.58201(17) 0.6943(2) 0.0372(7) Uani d . 1 C
H7 0.0985 0.5389 0.6672 0.045 Uiso calc R 1 H
C8 0.11272(18) 0.66683(18) 0.6958(2) 0.0420(7) Uani d . 1 C
H8 0.0624 0.6887 0.6687 0.050 Uiso calc R 1 H
C9 0.18243(18) 0.71212(18) 0.7458(2) 0.0419(7) Uani d . 1 C
H9 0.1861 0.7689 0.7578 0.050 Uiso calc R 1 H
C10 0.24550(17) 0.65459(17) 0.7740(2) 0.0343(6) Uani d . 1 C
C11 0.33181(17) 0.66982(18) 0.8169(3) 0.0434(7) Uani d . 1 C
H11A 0.3425 0.7067 0.8823 0.052 Uiso calc R 1 H
H11B 0.3503 0.6961 0.7575 0.052 Uiso calc R 1 H
C12 0.38883(19) 0.5754(2) 0.9757(2) 0.0504(8) Uani d . 1 C
H12A 0.4136 0.5226 0.9956 0.076 Uiso calc R 1 H
H12B 0.3396 0.5761 0.9944 0.076 Uiso calc R 1 H
H12C 0.4224 0.6180 1.0176 0.076 Uiso calc R 1 H
C13 0.45327(16) 0.5931(2) 0.8282(2) 0.0427(7) Uani d . 1 C
H13A 0.4800 0.5410 0.8516 0.051 Uiso calc R 1 H
H13B 0.4843 0.6362 0.8754 0.051 Uiso calc R 1 H
C14 0.45067(16) 0.60926(18) 0.7047(2) 0.0364(7) Uani d . 1 C
C15 0.48402(18) 0.68061(19) 0.6746(3) 0.0462(8) Uani d . 1 C
H15 0.5063 0.7194 0.7307 0.055 Uiso calc R 1 H
C16 0.48462(19) 0.6947(2) 0.5640(3) 0.0515(8) Uani d . 1 C
H16 0.5073 0.7428 0.5457 0.062 Uiso calc R 1 H
C17 0.45219(18) 0.6385(2) 0.4800(3) 0.0479(8) Uani d . 1 C
C18 0.41941(18) 0.5658(2) 0.5071(3) 0.0509(8) Uani d . 1 C
H18 0.3971 0.5274 0.4505 0.061 Uiso calc R 1 H
C19 0.42058(18) 0.5516(2) 0.6202(3) 0.0471(8) Uani d . 1 C
H19 0.4007 0.5021 0.6394 0.056 Uiso calc R 1 H
C20 0.4176(3) 0.6050(3) 0.2806(3) 0.0854(13) Uani d . 1 C
H20A 0.4371 0.5498 0.2984 0.128 Uiso calc R 1 H
H20B 0.4287 0.6231 0.2115 0.128 Uiso calc R 1 H
H20C 0.3618 0.6057 0.2702 0.128 Uiso calc R 1 H
C21 0.13348(17) 0.37401(16) 0.7198(3) 0.0397(7) Uani d . 1 C
C22 0.05598(19) 0.3664(2) 0.6541(3) 0.0606(10) Uani d . 1 C
H22 0.0432 0.3709 0.5748 0.073 Uiso calc R 1 H
C23 -0.0028(2) 0.3518(2) 0.7086(5) 0.0812(13) Uani d U 1 C
H23 -0.0548 0.3469 0.6651 0.097 Uiso calc R 1 H
C24 0.0153(3) 0.3447(2) 0.8244(5) 0.0858(15) Uani d U 1 C
H24 -0.0245 0.3353 0.8592 0.103 Uiso calc R 1 H
C25 0.0904(3) 0.3511(2) 0.8889(4) 0.0761(13) Uani d . 1 C
H25 0.1022 0.3455 0.9680 0.091 Uiso calc R 1 H
C26 0.1503(2) 0.36605(19) 0.8379(3) 0.0527(9) Uani d . 1 C
H26 0.2020 0.3708 0.8832 0.063 Uiso calc R 1 H
C27 0.17878(17) 0.42813(19) 0.5141(3) 0.0410(7) Uani d . 1 C
C28 0.2022(2) 0.50246(19) 0.4779(3) 0.0503(8) Uani d . 1 C
H28 0.2340 0.5383 0.5307 0.060 Uiso calc R 1 H
C29 0.1783(3) 0.5235(3) 0.3626(3) 0.0742(12) Uani d . 1 C
H29 0.1948 0.5732 0.3385 0.089 Uiso calc R 1 H
C30 0.1306(3) 0.4718(3) 0.2843(3) 0.0859(14) Uani d . 1 C
H30 0.1138 0.4868 0.2075 0.103 Uiso calc R 1 H
C31 0.1077(3) 0.3978(3) 0.3196(4) 0.0839(13) Uani d . 1 C
H31 0.0754 0.3626 0.2664 0.101 Uiso calc R 1 H
C32 0.1320(2) 0.3754(2) 0.4323(3) 0.0602(9) Uani d . 1 C
H32 0.1172 0.3244 0.4547 0.072 Uiso calc R 1 H
C33 0.25737(16) 0.29417(18) 0.6471(3) 0.0403(7) Uani d . 1 C
C34 0.30239(19) 0.2848(2) 0.5717(3) 0.0561(9) Uani d . 1 C
H34 0.3109 0.3300 0.5293 0.067 Uiso calc R 1 H
C35 0.3347(2) 0.2097(3) 0.5584(4) 0.0700(11) Uani d . 1 C
H35 0.3634 0.2038 0.5053 0.084 Uiso calc R 1 H
C36 0.3248(2) 0.1442(3) 0.6222(4) 0.0771(13) Uani d . 1 C
H36 0.3475 0.0935 0.6138 0.093 Uiso calc R 1 H
C37 0.2824(3) 0.1523(2) 0.6978(4) 0.0873(14) Uani d . 1 C
H37 0.2760 0.1070 0.7415 0.105 Uiso calc R 1 H
C38 0.2480(2) 0.2275(2) 0.7113(3) 0.0641(10) Uani d . 1 C
H38 0.2187 0.2325 0.7637 0.077 Uiso calc R 1 H

loop_
_atom_site_aniso_label
_atom_site_aniso_U_11
_atom_site_aniso_U_22
_atom_site_aniso_U_33
_atom_site_aniso_U_12
_atom_site_aniso_U_13
_atom_site_aniso_U_23
Pd1 0.02961(12) 0.03259(13) 0.02879(12) -0.00091(9) 0.00798(9) 0.00141(9)
Fe1 0.0464(3) 0.0391(3) 0.0300(2) 0.00547(19) 0.0146(2) -0.00099(18)
P1 0.0324(4) 0.0319(4) 0.0369(4) -0.0013(3) 0.0121(3) -0.0028(3)
Cl1 0.0381(4) 0.0465(5) 0.0611(5) 0.0056(3) 0.0086(4) 0.0135(4)
O1 0.094(2) 0.0875(19) 0.0419(15) 0.0050(15) 0.0315(14) 0.0139(13)
N1 0.0355(13) 0.0456(15) 0.0252(13) -0.0081(11) 0.0070(10) -0.0027(10)
C1 0.091(3) 0.077(3) 0.048(2) 0.028(2) 0.039(2) 0.022(2)
C2 0.081(3) 0.071(3) 0.061(2) -0.002(2) 0.045(2) 0.0071(19)
C3 0.059(2) 0.083(3) 0.044(2) 0.015(2) 0.0263(18) -0.0021(18)
C4 0.080(3) 0.069(3) 0.038(2) 0.013(2) 0.0246(19) -0.0143(17)
C5 0.067(3) 0.103(3) 0.0265(18) 0.017(2) 0.0131(17) -0.0042(19)
C6 0.0367(17) 0.0351(16) 0.0267(15) 0.0024(12) 0.0097(13) -0.0029(11)
C7 0.0389(17) 0.0375(17) 0.0353(17) 0.0019(13) 0.0103(13) -0.0063(12)
C8 0.0473(19) 0.0465(19) 0.0309(16) 0.0136(15) 0.0085(14) 0.0043(13)
C9 0.062(2) 0.0313(17) 0.0351(17) 0.0044(14) 0.0187(16) -0.0005(12)
C10 0.0433(17) 0.0378(17) 0.0233(14) -0.0030(13) 0.0117(13) -0.0027(12)
C11 0.0488(19) 0.0383(18) 0.0435(19) -0.0091(14) 0.0134(15) -0.0052(13)
C12 0.0483(19) 0.072(2) 0.0289(17) -0.0112(17) 0.0070(15) -0.0013(15)
C13 0.0342(17) 0.056(2) 0.0366(17) -0.0117(14) 0.0079(14) -0.0031(14)
C14 0.0325(16) 0.0436(18) 0.0338(16) -0.0044(13) 0.0102(13) -0.0024(13)
C15 0.0468(19) 0.0448(19) 0.048(2) -0.0081(15) 0.0153(15) -0.0025(15)
C16 0.060(2) 0.048(2) 0.049(2) -0.0046(16) 0.0204(18) 0.0121(16)
C17 0.046(2) 0.062(2) 0.0411(19) 0.0131(16) 0.0206(16) 0.0130(16)
C18 0.049(2) 0.065(2) 0.0385(19) -0.0086(17) 0.0137(16) -0.0110(16)
C19 0.052(2) 0.050(2) 0.0422(19) -0.0139(16) 0.0174(16) 0.0011(15)
C20 0.091(3) 0.127(4) 0.042(2) 0.006(3) 0.025(2) 0.004(2)
C21 0.0382(17) 0.0265(16) 0.060(2) -0.0006(12) 0.0229(15) -0.0051(13)
C22 0.045(2) 0.056(2) 0.085(3) -0.0081(17) 0.025(2) -0.0163(19)
C23 0.050(2) 0.070(3) 0.134(4) -0.0153(19) 0.042(3) -0.034(3)
C24 0.090(3) 0.053(2) 0.145(4) -0.025(2) 0.083(3) -0.027(3)
C25 0.110(4) 0.051(2) 0.090(3) -0.003(2) 0.067(3) 0.000(2)
C26 0.059(2) 0.051(2) 0.059(2) 0.0004(16) 0.0349(19) 0.0052(16)
C27 0.0364(17) 0.0457(19) 0.0409(18) 0.0036(14) 0.0106(14) -0.0061(14)
C28 0.060(2) 0.051(2) 0.0424(19) 0.0110(16) 0.0182(16) 0.0031(15)
C29 0.090(3) 0.079(3) 0.058(3) 0.026(2) 0.027(2) 0.022(2)
C30 0.090(3) 0.126(4) 0.036(2) 0.033(3) 0.009(2) 0.006(3)
C31 0.075(3) 0.114(4) 0.049(3) 0.010(3) -0.005(2) -0.027(2)
C32 0.059(2) 0.065(2) 0.050(2) -0.0017(18) 0.0043(18) -0.0134(17)
C33 0.0340(16) 0.0376(18) 0.0489(19) 0.0003(13) 0.0109(14) -0.0111(14)
C34 0.050(2) 0.060(2) 0.064(2) 0.0068(17) 0.0253(18) -0.0066(18)
C35 0.049(2) 0.085(3) 0.082(3) 0.009(2) 0.028(2) -0.030(2)
C36 0.054(2) 0.052(3) 0.125(4) 0.0080(19) 0.025(3) -0.033(2)
C37 0.091(3) 0.038(2) 0.146(4) 0.013(2) 0.056(3) 0.011(2)
C38 0.069(3) 0.042(2) 0.094(3) 0.0090(18) 0.043(2) 0.0065(19)

loop_
_atom_type_symbol
_atom_type_description
_atom_type_scat_dispersion_real
_atom_type_scat_dispersion_imag
_atom_type_scat_source
C C 0.0033 0.0016 'International Tables Vol C Tables 4.2.6.8 and 6.1.1.4'
H H 0.0000 0.0000 'International Tables Vol C Tables 4.2.6.8 and 6.1.1.4'
N N 0.0061 0.0033 'International Tables Vol C Tables 4.2.6.8 and 6.1.1.4'
O O 0.0106 0.0060 'International Tables Vol C Tables 4.2.6.8 and 6.1.1.4'
Cl Cl 0.1484 0.1585 'International Tables Vol C Tables 4.2.6.8 and 6.1.1.4'
P P 0.1023 0.0942 'International Tables Vol C Tables 4.2.6.8 and 6.1.1.4'
Fe Fe 0.3463 0.8444 'International Tables Vol C Tables 4.2.6.8 and 6.1.1.4'
Pd Pd -0.9988 1.0072 'International Tables Vol C Tables 4.2.6.8 and 6.1.1.4'

loop_
_geom_angle_atom_site_label_1
_geom_angle_atom_site_label_2
_geom_angle_atom_site_label_3
_geom_angle
_geom_angle_publ_flag
C6 Pd1 N1 82.70(10) yes
C6 Pd1 P1 91.36(8) yes
N1 Pd1 P1 170.80(6) yes
C6 Pd1 Cl1 171.93(8) yes
N1 Pd1 Cl1 91.80(7) yes
P1 Pd1 Cl1 94.79(3) yes
C8 Fe1 C9 41.01(12) ?
C8 Fe1 C4 118.77(13) ?
C9 Fe1 C4 105.12(14) ?
C8 Fe1 C2 120.62(15) ?
C9 Fe1 C2 156.10(15) ?
C4 Fe1 C2 67.94(16) ?
C8 Fe1 C7 40.96(11) ?
C9 Fe1 C7 68.63(12) ?
C4 Fe1 C7 155.38(13) ?
C2 Fe1 C7 107.64(14) ?
C8 Fe1 C5 156.07(15) ?
C9 Fe1 C5 122.44(16) ?
C4 Fe1 C5 40.34(14) ?
C2 Fe1 C5 67.96(17) ?
C7 Fe1 C5 162.61(14) ?
C8 Fe1 C3 103.66(13) ?
C9 Fe1 C3 119.73(14) ?
C4 Fe1 C3 40.10(14) ?
C2 Fe1 C3 40.39(14) ?
C7 Fe1 C3 120.80(13) ?
C5 Fe1 C3 67.55(15) ?
C8 Fe1 C1 159.10(17) ?
C9 Fe1 C1 159.87(16) ?
C4 Fe1 C1 67.58(15) ?
C2 Fe1 C1 40.59(15) ?
C7 Fe1 C1 125.84(15) ?
C5 Fe1 C1 40.03(15) ?
C3 Fe1 C1 67.61(15) ?
C8 Fe1 C10 68.19(12) ?
C9 Fe1 C10 40.67(11) ?
C4 Fe1 C10 124.15(14) ?
C2 Fe1 C10 161.58(14) ?
C7 Fe1 C10 67.44(11) ?
C5 Fe1 C10 111.09(14) ?
C3 Fe1 C10 157.70(14) ?
C1 Fe1 C10 126.76(14) ?
C8 Fe1 C6 68.25(11) ?
C9 Fe1 C6 68.30(11) ?
C4 Fe1 C6 161.67(14) ?
C2 Fe1 C6 124.95(14) ?
C7 Fe1 C6 40.02(10) ?
C5 Fe1 C6 127.66(13) ?
C3 Fe1 C6 158.13(14) ?
C1 Fe1 C6 112.45(13) ?
C10 Fe1 C6 39.98(10) ?
C21 P1 C27 108.79(14) ?
C21 P1 C33 104.30(13) ?
C27 P1 C33 101.30(14) ?
C21 P1 Pd1 112.45(10) ?
C27 P1 Pd1 113.02(10) ?
C33 P1 Pd1 116.04(10) ?
C17 O1 C20 118.2(3) ?
C12 N1 C13 107.1(2) ?
C12 N1 C11 110.3(2) ?
C13 N1 C11 110.1(2) ?
C12 N1 Pd1 104.57(17) ?
C13 N1 Pd1 115.03(17) ?
C11 N1 Pd1 109.51(16) ?
C5 C1 C2 108.1(4) ?
C5 C1 Fe1 69.8(2) ?
C2 C1 Fe1 69.4(2) ?
C5 C1 H1 125.9 ?
C2 C1 H1 125.9 ?
Fe1 C1 H1 126.5 ?
C3 C2 C1 107.3(4) ?
C3 C2 Fe1 69.95(19) ?
C1 C2 Fe1 70.1(2) ?
C3 C2 H2 126.4 ?
C1 C2 H2 126.4 ?
Fe1 C2 H2 125.2 ?
C4 C3 C2 108.4(3) ?
C4 C3 Fe1 69.69(18) ?
C2 C3 Fe1 69.66(18) ?
C4 C3 H3 125.8 ?
C2 C3 H3 125.8 ?
Fe1 C3 H3 126.4 ?
C3 C4 C5 108.1(4) ?
C3 C4 Fe1 70.21(19) ?
C5 C4 Fe1 70.09(18) ?
C3 C4 H4 125.9 ?
C5 C4 H4 125.9 ?
Fe1 C4 H4 125.4 ?
C1 C5 C4 108.1(4) ?
C1 C5 Fe1 70.2(2) ?
C4 C5 Fe1 69.57(19) ?
C1 C5 H5 126.0 ?
C4 C5 H5 126.0 ?
Fe1 C5 H5 125.8 ?
C7 C6 C10 106.3(2) ?
C7 C6 Pd1 140.0(2) ?
C10 C6 Pd1 113.6(2) ?
C7 C6 Fe1 67.66(15) ?
C10 C6 Fe1 68.19(15) ?
Pd1 C6 Fe1 128.64(13) ?
C6 C7 C8 109.1(3) ?
C6 C7 Fe1 72.32(16) ?
C8 C7 Fe1 68.63(16) ?
C6 C7 H7 125.5 ?
C8 C7 H7 125.5 ?
Fe1 C7 H7 125.2 ?
C9 C8 C7 107.9(3) ?
C9 C8 Fe1 69.86(16) ?
C7 C8 Fe1 70.41(16) ?
C9 C8 H8 126.1 ?
C7 C8 H8 126.1 ?
Fe1 C8 H8 125.3 ?
C8 C9 C10 107.3(3) ?
C8 C9 Fe1 69.13(16) ?
C10 C9 Fe1 70.70(16) ?
C8 C9 H9 126.4 ?
C10 C9 H9 126.4 ?
Fe1 C9 H9 125.4 ?
C9 C10 C6 109.5(3) ?
C9 C10 C11 129.5(3) ?
C6 C10 C11 120.6(2) ?
C9 C10 Fe1 68.63(16) ?
C6 C10 Fe1 71.83(15) ?
C11 C10 Fe1 131.9(2) ?
C10 C11 N1 110.2(2) ?
C10 C11 H11A 109.6 ?
N1 C11 H11A 109.6 ?
C10 C11 H11B 109.6 ?
N1 C11 H11B 109.6 ?
H11A C11 H11B 108.1 ?
N1 C12 H12A 109.5 ?
N1 C12 H12B 109.5 ?
H12A C12 H12B 109.5 ?
N1 C12 H12C 109.5 ?
H12A C12 H12C 109.5 ?
H12B C12 H12C 109.5 ?
N1 C13 C14 114.7(2) ?
N1 C13 H13A 108.6 ?
C14 C13 H13A 108.6 ?
N1 C13 H13B 108.6 ?
C14 C13 H13B 108.6 ?
H13A C13 H13B 107.6 ?
C19 C14 C15 118.0(3) ?
C19 C14 C13 121.4(3) ?
C15 C14 C13 120.4(3) ?
C16 C15 C14 121.1(3) ?
C16 C15 H15 119.5 ?
C14 C15 H15 119.5 ?
C15 C16 C17 120.5(3) ?
C15 C16 H16 119.7 ?
C17 C16 H16 119.7 ?
C16 C17 O1 116.1(3) ?
C16 C17 C18 120.0(3) ?
O1 C17 C18 123.8(3) ?
C19 C18 C17 118.9(3) ?
C19 C18 H18 120.6 ?
C17 C18 H18 120.6 ?
C14 C19 C18 121.4(3) ?
C14 C19 H19 119.3 ?
C18 C19 H19 119.3 ?
O1 C20 H20A 109.5 ?
O1 C20 H20B 109.5 ?
H20A C20 H20B 109.5 ?
O1 C20 H20C 109.5 ?
H20A C20 H20C 109.5 ?
H20B C20 H20C 109.5 ?
C22 C21 C26 118.7(3) ?
C22 C21 P1 124.8(3) ?
C26 C21 P1 116.5(2) ?
C21 C22 C23 119.2(4) ?
C21 C22 H22 120.4 ?
C23 C22 H22 120.4 ?
C24 C23 C22 120.9(4) ?
C24 C23 H23 119.6 ?
C22 C23 H23 119.6 ?
C25 C24 C23 120.5(4) ?
C25 C24 H24 119.8 ?
C23 C24 H24 119.8 ?
C24 C25 C26 120.3(4) ?
C24 C25 H25 119.8 ?
C26 C25 H25 119.8 ?
C25 C26 C21 120.4(4) ?
C25 C26 H26 119.8 ?
C21 C26 H26 119.8 ?
C28 C27 C32 118.4(3) ?
C28 C27 P1 120.3(2) ?
C32 C27 P1 121.1(3) ?
C27 C28 C29 120.0(3) ?
C27 C28 H28 120.0 ?
C29 C28 H28 120.0 ?
C30 C29 C28 120.6(4) ?
C30 C29 H29 119.7 ?
C28 C29 H29 119.7 ?
C29 C30 C31 119.7(4) ?
C29 C30 H30 120.2 ?
C31 C30 H30 120.2 ?
C32 C31 C30 120.5(4) ?
C32 C31 H31 119.8 ?
C30 C31 H31 119.8 ?
C31 C32 C27 120.8(4) ?
C31 C32 H32 119.6 ?
C27 C32 H32 119.6 ?
C38 C33 C34 118.5(3) ?
C38 C33 P1 122.3(2) ?
C34 C33 P1 119.2(2) ?
C35 C34 C33 120.8(3) ?
C35 C34 H34 119.6 ?
C33 C34 H34 119.6 ?
C36 C35 C34 120.2(4) ?
C36 C35 H35 119.9 ?
C34 C35 H35 119.9 ?
C37 C36 C35 120.1(4) ?
C37 C36 H36 120.0 ?
C35 C36 H36 120.0 ?
C36 C37 C38 120.8(4) ?
C36 C37 H37 119.6 ?
C38 C37 H37 119.6 ?
C33 C38 C37 119.7(3) ?
C33 C38 H38 120.1 ?
C37 C38 H38 120.1 ?

loop_
_geom_bond_atom_site_label_1
_geom_bond_atom_site_label_2
_geom_bond_distance
_geom_bond_publ_flag
Pd1 C6 1.995(3) yes
Pd1 N1 2.184(2) yes
Pd1 P1 2.2264(8) yes
Pd1 Cl1 2.3889(8) yes
Fe1 C8 2.020(3) ?
Fe1 C9 2.029(3) ?
Fe1 C4 2.039(3) ?
Fe1 C2 2.042(3) ?
Fe1 C7 2.043(3) ?
Fe1 C5 2.045(3) ?
Fe1 C3 2.045(3) ?
Fe1 C1 2.051(3) ?
Fe1 C10 2.057(3) ?
Fe1 C6 2.105(3) ?
P1 C21 1.821(3) ?
P1 C27 1.822(3) ?
P1 C33 1.834(3) ?
O1 C17 1.370(3) ?
O1 C20 1.416(4) ?
N1 C12 1.484(3) yes
N1 C13 1.493(3) yes
N1 C11 1.499(4) yes
C1 C5 1.402(5) ?
C1 C2 1.419(5) ?
C1 H1 0.93 ?
C2 C3 1.411(5) ?
C2 H2 0.93 ?
C3 C4 1.400(5) ?
C3 H3 0.93 ?
C4 C5 1.408(5) ?
C4 H4 0.93 ?
C5 H5 0.93 ?
C6 C7 1.421(4) ?
C6 C10 1.423(4) ?
C7 C8 1.422(4) ?
C7 H7 0.93 ?
C8 C9 1.418(4) ?
C8 H8 0.93 ?
C9 C10 1.420(4) ?
C9 H9 0.93 ?
C10 C11 1.491(4) ?
C11 H11A 0.97 ?
C11 H11B 0.97 ?
C12 H12A 0.96 ?
C12 H12B 0.96 ?
C12 H12C 0.96 ?
C13 C14 1.513(4) ?
C13 H13A 0.97 ?
C13 H13B 0.97 ?
C14 C19 1.380(4) ?
C14 C15 1.390(4) ?
C15 C16 1.368(4) ?
C15 H15 0.93 ?
C16 C17 1.368(4) ?
C16 H16 0.93 ?
C17 C18 1.391(4) ?
C18 C19 1.389(4) ?
C18 H18 0.93 ?
C19 H19 0.93 ?
C20 H20A 0.96 ?
C20 H20B 0.96 ?
C20 H20C 0.96 ?
C21 C22 1.388(4) ?
C21 C26 1.390(4) ?
C22 C23 1.400(5) ?
C22 H22 0.93 ?
C23 C24 1.359(6) ?
C23 H23 0.93 ?
C24 C25 1.347(6) ?
C24 H24 0.93 ?
C25 C26 1.390(5) ?
C25 H25 0.93 ?
C26 H26 0.93 ?
C27 C28 1.383(4) ?
C27 C32 1.395(4) ?
C28 C29 1.389(5) ?
C28 H28 0.93 ?
C29 C30 1.368(6) ?
C29 H29 0.93 ?
C30 C31 1.370(6) ?
C30 H30 0.93 ?
C31 C32 1.366(5) ?
C31 H31 0.93 ?
C32 H32 0.93 ?
C33 C38 1.368(4) ?
C33 C34 1.380(4) ?
C34 C35 1.371(5) ?
C34 H34 0.93 ?
C35 C36 1.353(5) ?
C35 H35 0.93 ?
C36 C37 1.345(5) ?
C36 H36 0.93 ?
C37 C38 1.391(5) ?
C37 H37 0.93 ?
C38 H38 0.93 ?

loop_
_geom_hbond_atom_site_label_D
_geom_hbond_atom_site_label_H
_geom_hbond_atom_site_label_A
_geom_hbond_distance_DH
_geom_hbond_distance_HA
_geom_hbond_distance_DA
_geom_hbond_angle_DHA
_geom_hbond_publ_flag
C13 H13A Cl1 0.97 2.75 3.387(3) 124 y

loop_
_geom_torsion_atom_site_label_1
_geom_torsion_atom_site_label_2
_geom_torsion_atom_site_label_3
_geom_torsion_atom_site_label_4
_geom_torsion
C6 Pd1 P1 C21 -61.60(13)
Cl1 Pd1 P1 C21 113.18(11)
C6 Pd1 P1 C27 62.06(12)
Cl1 Pd1 P1 C27 -123.17(10)
C6 Pd1 P1 C33 178.45(13)
Cl1 Pd1 P1 C33 -6.78(12)
C6 Pd1 N1 C12 103.78(19)
Cl1 Pd1 N1 C12 -70.29(18)
C6 Pd1 N1 C13 -139.1(2)
Cl1 Pd1 N1 C13 46.86(18)
C6 Pd1 N1 C11 -14.46(17)
Cl1 Pd1 N1 C11 171.47(16)
C8 Fe1 C1 C5 -150.0(3)
C9 Fe1 C1 C5 34.5(5)
C4 Fe1 C1 C5 -37.7(2)
C2 Fe1 C1 C5 -119.5(3)
C7 Fe1 C1 C5 166.0(2)
C3 Fe1 C1 C5 -81.3(2)
C10 Fe1 C1 C5 79.0(3)
C6 Fe1 C1 C5 122.4(2)
C8 Fe1 C1 C2 -30.5(5)
C9 Fe1 C1 C2 154.0(3)
C4 Fe1 C1 C2 81.8(2)
C7 Fe1 C1 C2 -74.4(3)
C5 Fe1 C1 C2 119.5(3)
C3 Fe1 C1 C2 38.3(2)
C10 Fe1 C1 C2 -161.5(2)
C6 Fe1 C1 C2 -118.1(2)
C5 C1 C2 C3 -1.1(4)
Fe1 C1 C2 C3 -60.4(2)
C5 C1 C2 Fe1 59.2(2)
C8 Fe1 C2 C3 -74.2(3)
C9 Fe1 C2 C3 -40.2(5)
C4 Fe1 C2 C3 37.1(2)
C7 Fe1 C2 C3 -117.1(2)
C5 Fe1 C2 C3 80.8(2)
C1 Fe1 C2 C3 117.9(3)
C10 Fe1 C2 C3 171.5(4)
C6 Fe1 C2 C3 -157.8(2)
C8 Fe1 C2 C1 167.9(2)
C9 Fe1 C2 C1 -158.1(3)
C4 Fe1 C2 C1 -80.8(2)
C7 Fe1 C2 C1 125.0(2)
C5 Fe1 C2 C1 -37.1(2)
C3 Fe1 C2 C1 -117.9(3)
C10 Fe1 C2 C1 53.6(5)
C6 Fe1 C2 C1 84.3(3)
C1 C2 C3 C4 1.3(4)
Fe1 C2 C3 C4 -59.1(2)
C1 C2 C3 Fe1 60.4(2)
C8 Fe1 C3 C4 -118.7(2)
C9 Fe1 C3 C4 -77.8(2)
C2 Fe1 C3 C4 119.7(3)
C7 Fe1 C3 C4 -159.3(2)
C5 Fe1 C3 C4 37.8(2)
C1 Fe1 C3 C4 81.3(2)
C10 Fe1 C3 C4 -53.2(4)
C6 Fe1 C3 C4 176.0(3)
C8 Fe1 C3 C2 121.6(2)
C9 Fe1 C3 C2 162.5(2)
C4 Fe1 C3 C2 -119.7(3)
C7 Fe1 C3 C2 81.0(3)
C5 Fe1 C3 C2 -81.9(3)
C1 Fe1 C3 C2 -38.4(2)
C10 Fe1 C3 C2 -173.0(3)
C6 Fe1 C3 C2 56.3(4)
C2 C3 C4 C5 -1.0(4)
Fe1 C3 C4 C5 -60.1(2)
C2 C3 C4 Fe1 59.1(2)
C8 Fe1 C4 C3 76.5(3)
C9 Fe1 C4 C3 118.5(2)
C2 Fe1 C4 C3 -37.4(2)
C7 Fe1 C4 C3 46.9(4)
C5 Fe1 C4 C3 -118.8(3)
C1 Fe1 C4 C3 -81.4(2)
C10 Fe1 C4 C3 158.5(2)
C6 Fe1 C4 C3 -175.3(3)
C8 Fe1 C4 C5 -164.7(2)
C9 Fe1 C4 C5 -122.7(2)
C2 Fe1 C4 C5 81.5(3)
C7 Fe1 C4 C5 165.8(3)
C3 Fe1 C4 C5 118.8(3)
C1 Fe1 C4 C5 37.5(2)
C10 Fe1 C4 C5 -82.7(3)
C6 Fe1 C4 C5 -56.4(5)
C2 C1 C5 C4 0.5(4)
Fe1 C1 C5 C4 59.5(2)
C2 C1 C5 Fe1 -59.0(2)
C3 C4 C5 C1 0.3(4)
Fe1 C4 C5 C1 -59.9(2)
C3 C4 C5 Fe1 60.2(2)
C8 Fe1 C5 C1 153.9(3)
C9 Fe1 C5 C1 -166.7(2)
C4 Fe1 C5 C1 119.1(3)
C2 Fe1 C5 C1 37.6(2)
C7 Fe1 C5 C1 -40.9(6)
C3 Fe1 C5 C1 81.4(2)
C10 Fe1 C5 C1 -122.6(2)
C6 Fe1 C5 C1 -80.3(3)
C8 Fe1 C5 C4 34.8(5)
C9 Fe1 C5 C4 74.3(3)
C2 Fe1 C5 C4 -81.4(2)
C7 Fe1 C5 C4 -159.9(4)
C3 Fe1 C5 C4 -37.6(2)
C1 Fe1 C5 C4 -119.1(3)
C10 Fe1 C5 C4 118.4(2)
C6 Fe1 C5 C4 160.7(2)
N1 Pd1 C6 C7 -175.8(3)
P1 Pd1 C6 C7 11.2(3)
N1 Pd1 C6 C10 5.75(19)
P1 Pd1 C6 C10 -167.20(18)
N1 Pd1 C6 Fe1 -74.50(17)
P1 Pd1 C6 Fe1 112.55(16)
C8 Fe1 C6 C7 -37.88(17)
C9 Fe1 C6 C7 -82.18(18)
C4 Fe1 C6 C7 -154.2(4)
C2 Fe1 C6 C7 75.1(2)
C5 Fe1 C6 C7 162.8(2)
C3 Fe1 C6 C7 34.0(4)
C1 Fe1 C6 C7 119.5(2)
C10 Fe1 C6 C7 -119.4(2)
C8 Fe1 C6 C10 81.56(18)
C9 Fe1 C6 C10 37.26(16)
C4 Fe1 C6 C10 -34.8(5)
C2 Fe1 C6 C10 -165.5(2)
C7 Fe1 C6 C10 119.4(2)
C5 Fe1 C6 C10 -77.7(2)
C3 Fe1 C6 C10 153.4(3)
C1 Fe1 C6 C10 -121.0(2)
C8 Fe1 C6 Pd1 -175.0(2)
C9 Fe1 C6 Pd1 140.7(2)
C4 Fe1 C6 Pd1 68.7(5)
C2 Fe1 C6 Pd1 -62.0(2)
C7 Fe1 C6 Pd1 -137.1(3)
C5 Fe1 C6 Pd1 25.8(3)
C3 Fe1 C6 Pd1 -103.1(4)
C1 Fe1 C6 Pd1 -17.5(2)
C10 Fe1 C6 Pd1 103.5(2)
C10 C6 C7 C8 1.6(3)
Pd1 C6 C7 C8 -176.9(2)
Fe1 C6 C7 C8 59.01(19)
C10 C6 C7 Fe1 -57.39(18)
Pd1 C6 C7 Fe1 124.1(3)
C8 Fe1 C7 C6 119.5(2)
C9 Fe1 C7 C6 81.29(18)
C4 Fe1 C7 C6 160.8(3)
C2 Fe1 C7 C6 -123.78(19)
C5 Fe1 C7 C6 -51.4(5)
C3 Fe1 C7 C6 -165.97(18)
C1 Fe1 C7 C6 -82.7(2)
C10 Fe1 C7 C6 37.30(16)
C9 Fe1 C7 C8 -38.25(17)
C4 Fe1 C7 C8 41.3(4)
C2 Fe1 C7 C8 116.7(2)
C5 Fe1 C7 C8 -170.9(5)
C3 Fe1 C7 C8 74.5(2)
C1 Fe1 C7 C8 157.8(2)
C10 Fe1 C7 C8 -82.24(19)
C6 Fe1 C7 C8 -119.5(2)
C6 C7 C8 C9 -1.2(3)
Fe1 C7 C8 C9 60.09(19)
C6 C7 C8 Fe1 -61.29(19)
C4 Fe1 C8 C9 79.8(2)
C2 Fe1 C8 C9 159.79(19)
C7 Fe1 C8 C9 -118.5(2)
C5 Fe1 C8 C9 54.8(4)
C3 Fe1 C8 C9 119.88(19)
C1 Fe1 C8 C9 -177.7(3)
C10 Fe1 C8 C9 -38.28(16)
C6 Fe1 C8 C9 -81.49(17)
C9 Fe1 C8 C7 118.5(2)
C4 Fe1 C8 C7 -161.72(19)
C2 Fe1 C8 C7 -81.7(2)
C5 Fe1 C8 C7 173.3(3)
C3 Fe1 C8 C7 -121.59(19)
C1 Fe1 C8 C7 -59.1(4)
C10 Fe1 C8 C7 80.24(18)
C6 Fe1 C8 C7 37.04(16)
C7 C8 C9 C10 0.3(3)
Fe1 C8 C9 C10 60.73(19)
C7 C8 C9 Fe1 -60.43(19)
C4 Fe1 C9 C8 -116.68(19)
C2 Fe1 C9 C8 -47.2(4)
C7 Fe1 C9 C8 38.21(16)
C5 Fe1 C9 C8 -156.88(18)
C3 Fe1 C9 C8 -76.0(2)
C1 Fe1 C9 C8 177.6(4)
C10 Fe1 C9 C8 118.0(2)
C6 Fe1 C9 C8 81.38(17)
C8 Fe1 C9 C10 -118.0(2)
C4 Fe1 C9 C10 125.29(18)
C2 Fe1 C9 C10 -165.2(3)
C7 Fe1 C9 C10 -79.82(17)
C5 Fe1 C9 C10 85.1(2)
C3 Fe1 C9 C10 165.99(18)
C1 Fe1 C9 C10 59.6(4)
C6 Fe1 C9 C10 -36.65(16)
C8 C9 C10 C6 0.7(3)
Fe1 C9 C10 C6 60.44(19)
C8 C9 C10 C11 172.9(3)
Fe1 C9 C10 C11 -127.4(3)
C8 C9 C10 Fe1 -59.73(19)
C7 C6 C10 C9 -1.4(3)
Pd1 C6 C10 C9 177.52(18)
Fe1 C6 C10 C9 -58.49(19)
C7 C6 C10 C11 -174.4(2)
Pd1 C6 C10 C11 4.5(3)
Fe1 C6 C10 C11 128.5(3)
C7 C6 C10 Fe1 57.06(18)
Pd1 C6 C10 Fe1 -123.99(15)
C8 Fe1 C10 C9 38.59(17)
C4 Fe1 C10 C9 -72.2(2)
C2 Fe1 C10 C9 160.9(4)
C7 Fe1 C10 C9 82.99(18)
C5 Fe1 C10 C9 -115.7(2)
C3 Fe1 C10 C9 -33.6(4)
C1 Fe1 C10 C9 -158.3(2)
C6 Fe1 C10 C9 120.3(2)
C8 Fe1 C10 C6 -81.73(17)
C9 Fe1 C10 C6 -120.3(2)
C4 Fe1 C10 C6 167.48(18)
C2 Fe1 C10 C6 40.6(5)
C7 Fe1 C10 C6 -37.33(16)
C5 Fe1 C10 C6 124.00(19)
C3 Fe1 C10 C6 -154.0(3)
C1 Fe1 C10 C6 81.4(2)
C8 Fe1 C10 C11 163.1(3)
C9 Fe1 C10 C11 124.5(3)
C4 Fe1 C10 C11 52.3(3)
C2 Fe1 C10 C11 -74.5(5)
C7 Fe1 C10 C11 -152.5(3)
C5 Fe1 C10 C11 8.9(3)
C3 Fe1 C10 C11 90.9(4)
C1 Fe1 C10 C11 -33.7(3)
C6 Fe1 C10 C11 -115.1(3)
C9 C10 C11 N1 171.7(3)
C6 C10 C11 N1 -16.9(3)
Fe1 C10 C11 N1 75.6(3)
C12 N1 C11 C10 -95.1(3)
C13 N1 C11 C10 147.0(2)
Pd1 N1 C11 C10 19.5(3)
C12 N1 C13 C14 -178.8(3)
C11 N1 C13 C14 -58.8(3)
Pd1 N1 C13 C14 65.5(3)
N1 C13 C14 C19 -68.0(4)
N1 C13 C14 C15 116.7(3)
C19 C14 C15 C16 2.2(5)
C13 C14 C15 C16 177.6(3)
C14 C15 C16 C17 0.0(5)
C15 C16 C17 O1 179.2(3)
C15 C16 C17 C18 -1.0(5)
C20 O1 C17 C16 -176.1(3)
C20 O1 C17 C18 4.2(5)
C16 C17 C18 C19 -0.2(5)
O1 C17 C18 C19 179.5(3)
C15 C14 C19 C18 -3.5(5)
C13 C14 C19 C18 -178.9(3)
C17 C18 C19 C14 2.6(5)
C27 P1 C21 C22 12.1(3)
C33 P1 C21 C22 -95.4(3)
Pd1 P1 C21 C22 138.1(2)
C27 P1 C21 C26 -166.6(2)
C33 P1 C21 C26 85.9(2)
Pd1 P1 C21 C26 -40.6(2)
C26 C21 C22 C23 0.6(5)
P1 C21 C22 C23 -178.0(3)
C21 C22 C23 C24 -0.3(5)
C22 C23 C24 C25 -0.4(6)
C23 C24 C25 C26 0.8(6)
C24 C25 C26 C21 -0.4(5)
C22 C21 C26 C25 -0.3(5)
P1 C21 C26 C25 178.5(3)
C21 P1 C27 C28 125.4(2)
C33 P1 C27 C28 -125.1(2)
Pd1 P1 C27 C28 -0.3(3)
C21 P1 C27 C32 -60.7(3)
C33 P1 C27 C32 48.8(3)
Pd1 P1 C27 C32 173.7(2)
C32 C27 C28 C29 0.9(5)
P1 C27 C28 C29 175.0(3)
C27 C28 C29 C30 0.9(6)
C28 C29 C30 C31 -1.4(6)
C29 C30 C31 C32 0.1(7)
C30 C31 C32 C27 1.7(6)
C28 C27 C32 C31 -2.2(5)
P1 C27 C32 C31 -176.2(3)
C21 P1 C33 C38 -25.2(3)
C27 P1 C33 C38 -138.1(3)
Pd1 P1 C33 C38 99.1(3)
C21 P1 C33 C34 157.9(3)
C27 P1 C33 C34 44.9(3)
Pd1 P1 C33 C34 -77.8(3)
C38 C33 C34 C35 2.3(5)
P1 C33 C34 C35 179.3(3)
C33 C34 C35 C36 -2.2(6)
C34 C35 C36 C37 1.0(6)
C35 C36 C37 C38 0.1(7)
C34 C33 C38 C37 -1.2(5)
P1 C33 C38 C37 -178.1(3)
C36 C37 C38 C33 0.0(7)
